data_7131160
loop_
_publ_author_name
'Su, Jingwen'
'Guo, Wenbin'
'Liu, Yi'
'Kong, Lichun'
'Zheng, Hanliang'
'Zhu, Gangguo'

_publ_section_title
;
 Cu-catalyzed cascade difluoroalkylation/5-<i>endo</i>
 cyclization/&#x3b2;-fluorine cleavage of ynones.
;
_journal_issue 13
_journal_name_full 'Chemical communications (Cambridge, England)'
_journal_page_first 1821
_journal_page_last 1824
_journal_paper_doi 10.1039/d2cc06068j
_journal_volume 59
_journal_year 2023
_chemical_formula_moiety 'C19 H24 F N O2'
_chemical_formula_sum 'C19 H24 F N O2'
_chemical_formula_weight 317.39
_space_group_crystal_system triclinic
_space_group_IT_number 2
_space_group_name_Hall '-P 1'
_space_group_name_H-M_alt 'P -1'
_atom_sites_solution_hydrogens geom
_atom_sites_solution_primary dual
_audit_creation_date 2022-10-20
_audit_creation_method
;
Olex2 1.5
(compiled 2022.04.07 svn.rca3783a0 for OlexSys, GUI svn.r6498)
;
_audit_update_record
;
2022-10-26 deposited with the CCDC.	2023-01-03 downloaded from the CCDC.
;
_cell_angle_alpha 98.240(2)
_cell_angle_beta 98.468(2)
_cell_angle_gamma 91.823(2)
_cell_formula_units_Z 2
_cell_length_a 6.2396(2)
_cell_length_b 9.9099(4)
_cell_length_c 14.5635(6)
_cell_measurement_reflns_used 3546
_cell_measurement_temperature 298.15
_cell_measurement_theta_max 68.028
_cell_measurement_theta_min 5.854
_cell_volume 880.22(6)
_computing_cell_refinement 'SAINT V8.38A (Bruker, 2018)'
_computing_data_reduction 'SAINT V8.38A (Bruker, 2018)'
_computing_molecular_graphics 'Olex2 1.5 (Dolomanov et al., 2009)'
_computing_publication_material 'Olex2 1.5 (Dolomanov et al., 2009)'
_computing_structure_refinement 'SHELXL 2018/3 (Sheldrick, 2015)'
_computing_structure_solution 'SHELXT 2018/2 (Sheldrick, 2018)'
_diffrn_ambient_temperature 298.15
_diffrn_measured_fraction_theta_full 0.992
_diffrn_measured_fraction_theta_max 0.992
_diffrn_measurement_device_type 'Bruker APEX-II CCD'
_diffrn_measurement_method '\f and \w scans'
_diffrn_radiation_type CuK\a
_diffrn_radiation_wavelength 1.54178
_diffrn_reflns_av_R_equivalents 0.1314
_diffrn_reflns_av_unetI/netI 0.0808
_diffrn_reflns_Laue_measured_fraction_full 0.992
_diffrn_reflns_Laue_measured_fraction_max 0.992
_diffrn_reflns_limit_h_max 6
_diffrn_reflns_limit_h_min -7
_diffrn_reflns_limit_k_max 11
_diffrn_reflns_limit_k_min -11
_diffrn_reflns_limit_l_max 17
_diffrn_reflns_limit_l_min -17
_diffrn_reflns_number 10704
_diffrn_reflns_point_group_measured_fraction_full 0.992
_diffrn_reflns_point_group_measured_fraction_max 0.992
_diffrn_reflns_theta_full 67.679
_diffrn_reflns_theta_max 68.196
_diffrn_reflns_theta_min 5.854
_diffrn_source_current 1.1
_diffrn_source_power 0.05500000000000001
_diffrn_source_voltage 50.0
_diffrn_standards_number 0
_exptl_absorpt_coefficient_mu 0.682
_exptl_absorpt_correction_type none
_exptl_crystal_colour colourless
_exptl_crystal_colour_primary colourless
_exptl_crystal_density_diffrn 1.198
_exptl_crystal_description block
_exptl_crystal_F_000 340
_exptl_crystal_size_max 0.32
_exptl_crystal_size_mid 0.29
_exptl_crystal_size_min 0.26
_refine_diff_density_max 0.391
_refine_diff_density_min -0.244
_refine_diff_density_rms 0.047
_refine_ls_extinction_coef 0.057(7)
_refine_ls_extinction_expression Fc^*^=kFc[1+0.001xFc^2^\l^3^/sin(2\q)]^-1/4^
_refine_ls_extinction_method 'SHELXL-2018/3 (Sheldrick 2018)'
_refine_ls_goodness_of_fit_ref 1.048
_refine_ls_hydrogen_treatment constr
_refine_ls_matrix_type full
_refine_ls_number_parameters 213
_refine_ls_number_reflns 3199
_refine_ls_number_restraints 0
_refine_ls_restrained_S_all 1.048
_refine_ls_R_factor_all 0.0831
_refine_ls_R_factor_gt 0.0682
_refine_ls_shift/su_max 0.000
_refine_ls_shift/su_mean 0.000
_refine_ls_structure_factor_coef Fsqd
_refine_ls_weighting_details 'w=1/[\s^2^(Fo^2^)+(0.0974P)^2^+0.2087P] where P=(Fo^2^+2Fc^2^)/3'
_refine_ls_weighting_scheme calc
_refine_ls_wR_factor_gt 0.1828
_refine_ls_wR_factor_ref 0.2032
_reflns_Friedel_coverage 0.000
_reflns_number_gt 2453
_reflns_number_total 3199
_reflns_threshold_expression 'I > 2\s(I)'
_cod_data_source_file d2cc06068j2.cif
_cod_data_source_block 20221019s_0m
_cod_depositor_comments 'Adding full bibliography for 7131160--7131161.cif.'
_cod_database_code 7131160
_shelx_shelxl_version_number 2018/3
_shelx_space_group_comment
;
The symmetry employed for this shelxl refinement is uniquely defined
by the following loop, which should always be used as a source of
symmetry information in preference to the above space-group names.
They are only intended as comments.
;
_shelx_estimated_absorpt_t_max 0.843
_shelx_estimated_absorpt_t_min 0.811
_olex2_refinement_description
;
1. Fixed Uiso
 At 1.2 times of:
  All C(H) groups, All C(H,H) groups
 At 1.5 times of:
  All C(H,H,H) groups
2.a Ternary CH refined with riding coordinates:
 C005(H005)
2.b Secondary CH2 refined with riding coordinates:
 C00F(H00A,H00C), C00G(H00F,H00G), C00K(H00M,H00N)
2.c Aromatic/amide H refined with riding coordinates:
 C00B(H00B), C00D(H00D), C00E(H00E), C00I(H00K), C00J(H00L)
2.d Idealised Me refined as rotating group:
 C00H(H00H,H00I,H00J), C00L(H00O,H00P,H00Q), C00M(H00R,H00S,H00T), C00N(H00U,
 H00V,H00W)
;
_olex2_submission_special_instructions 'No special instructions were received'

loop_
_space_group_symop_operation_xyz
'x, y, z'
'-x, -y, -z'

loop_
_atom_site_label
_atom_site_type_symbol
_atom_site_fract_x
_atom_site_fract_y
_atom_site_fract_z
_atom_site_U_iso_or_equiv
_atom_site_adp_type
_atom_site_occupancy
_atom_site_site_symmetry_order
_atom_site_calc_flag
_atom_site_refinement_flags_posn
_atom_site_refinement_flags_adp
_atom_site_refinement_flags_occupancy
_atom_site_disorder_assembly
_atom_site_disorder_group
F001 F 0.2560(3) 0.65240(14) 0.38811(10) 0.0726(5) Uani 1 1 d . . . . .
O002 O 0.2644(3) 0.50537(19) 0.54035(12) 0.0679(5) Uani 1 1 d . . . . .
O003 O -0.0028(3) 0.4850(2) 0.18837(13) 0.0703(6) Uani 1 1 d . . . . .
N004 N 0.3173(3) 0.6009(2) 0.19268(14) 0.0626(6) Uani 1 1 d . . . . .
C005 C 0.1662(3) 0.2710(2) 0.32146(15) 0.0519(6) Uani 1 1 d . . . . .
H005 H 0.009206 0.258193 0.300742 0.062 Uiso 1 1 calc R U . . .
C006 C 0.2111(3) 0.4159(2) 0.37403(15) 0.0515(6) Uani 1 1 d . . . . .
C007 C 0.2751(3) 0.2351(2) 0.23565(15) 0.0519(6) Uani 1 1 d . . . . .
C008 C 0.2193(4) 0.5272(2) 0.33505(16) 0.0543(6) Uani 1 1 d . . . . .
C009 C 0.2217(4) 0.4110(2) 0.47674(16) 0.0567(6) Uani 1 1 d . . . . .
C00A C 0.1706(4) 0.5361(2) 0.23182(16) 0.0546(6) Uani 1 1 d . . . . .
C00B C 0.4810(4) 0.2879(2) 0.23030(18) 0.0569(6) Uani 1 1 d . . . . .
H00B H 0.555775 0.347409 0.280912 0.068 Uiso 1 1 calc R U . . .
C00C C 0.2256(4) 0.1790(2) 0.39986(17) 0.0588(6) Uani 1 1 d . . . . .
C00D C 0.1686(4) 0.1448(3) 0.15953(18) 0.0626(6) Uani 1 1 d . . . . .
H00D H 0.030751 0.107932 0.161596 0.075 Uiso 1 1 calc R U . . .
C00E C 0.5765(4) 0.2535(3) 0.15092(19) 0.0661(7) Uani 1 1 d . . . . .
H00E H 0.713561 0.290891 0.148093 0.079 Uiso 1 1 calc R U . . .
C00F C 0.5386(4) 0.6418(3) 0.2384(2) 0.0693(7) Uani 1 1 d . . . . .
H00A H 0.639329 0.595431 0.201611 0.083 Uiso 1 1 calc R U . . .
H00C H 0.560628 0.612593 0.299747 0.083 Uiso 1 1 calc R U . . .
C00G C 0.1611(5) 0.2661(3) 0.48598(18) 0.0678(7) Uani 1 1 d . . . . .
H00F H 0.006455 0.254200 0.486724 0.081 Uiso 1 1 calc R U . . .
H00G H 0.238795 0.241270 0.543339 0.081 Uiso 1 1 calc R U . . .
C00H C 0.4674(4) 0.1575(3) 0.4180(2) 0.0693(7) Uani 1 1 d . . . . .
H00H H 0.509464 0.104773 0.363529 0.104 Uiso 1 1 calc R U . . .
H00I H 0.498744 0.109584 0.470814 0.104 Uiso 1 1 calc R U . . .
H00J H 0.546682 0.244405 0.431036 0.104 Uiso 1 1 calc R U . . .
C00I C 0.4689(5) 0.1637(3) 0.0758(2) 0.0722(7) Uani 1 1 d . . . . .
H00K H 0.533159 0.140309 0.022464 0.087 Uiso 1 1 calc R U . . .
C00J C 0.2663(5) 0.1091(3) 0.0805(2) 0.0724(7) Uani 1 1 d . . . . .
H00L H 0.194084 0.047868 0.030263 0.087 Uiso 1 1 calc R U . . .
C00K C 0.2637(5) 0.6090(4) 0.0914(2) 0.0840(9) Uani 1 1 d . . . . .
H00M H 0.396269 0.630359 0.067787 0.101 Uiso 1 1 calc R U . . .
H00N H 0.205902 0.520129 0.058787 0.101 Uiso 1 1 calc R U . . .
C00L C 0.0978(5) 0.0411(3) 0.3752(2) 0.0780(8) Uani 1 1 d . . . . .
H00O H -0.054828 0.055515 0.366508 0.117 Uiso 1 1 calc R U . . .
H00P H 0.132254 -0.011582 0.425367 0.117 Uiso 1 1 calc R U . . .
H00Q H 0.135659 -0.007249 0.318408 0.117 Uiso 1 1 calc R U . . .
C00M C 0.5893(7) 0.7937(4) 0.2502(3) 0.1092(13) Uani 1 1 d . . . . .
H00R H 0.567494 0.823537 0.189769 0.164 Uiso 1 1 calc R U . . .
H00S H 0.737519 0.813965 0.278961 0.164 Uiso 1 1 calc R U . . .
H00T H 0.495123 0.840159 0.289217 0.164 Uiso 1 1 calc R U . . .
C00N C 0.1068(7) 0.7109(5) 0.0694(3) 0.1181(14) Uani 1 1 d . . . . .
H00U H 0.077999 0.709248 0.002627 0.177 Uiso 1 1 calc R U . . .
H00V H 0.165178 0.799884 0.099068 0.177 Uiso 1 1 calc R U . . .
H00W H -0.025612 0.690255 0.091995 0.177 Uiso 1 1 calc R U . . .

loop_
_atom_site_aniso_label
_atom_site_aniso_U_11
_atom_site_aniso_U_22
_atom_site_aniso_U_33
_atom_site_aniso_U_23
_atom_site_aniso_U_13
_atom_site_aniso_U_12
F001 0.0943(11) 0.0517(8) 0.0717(9) 0.0030(6) 0.0183(8) 0.0035(7)
O002 0.0691(11) 0.0726(12) 0.0587(10) 0.0016(8) 0.0080(8) -0.0005(9)
O003 0.0548(10) 0.0795(12) 0.0746(11) 0.0210(9) -0.0038(8) -0.0064(8)
N004 0.0589(12) 0.0666(13) 0.0629(12) 0.0185(9) 0.0044(9) -0.0050(10)
C005 0.0425(11) 0.0536(13) 0.0580(12) 0.0072(9) 0.0047(9) 0.0002(9)
C006 0.0449(11) 0.0534(13) 0.0556(12) 0.0075(9) 0.0061(9) 0.0052(9)
C007 0.0485(12) 0.0483(12) 0.0574(12) 0.0076(9) 0.0035(9) 0.0022(9)
C008 0.0502(12) 0.0509(13) 0.0606(13) 0.0029(10) 0.0099(9) 0.0031(9)
C009 0.0487(12) 0.0617(14) 0.0592(13) 0.0082(11) 0.0074(10) 0.0037(10)
C00A 0.0503(12) 0.0521(12) 0.0615(13) 0.0134(10) 0.0037(10) 0.0037(10)
C00B 0.0500(12) 0.0515(13) 0.0672(14) 0.0041(10) 0.0070(10) 0.0007(9)
C00C 0.0586(13) 0.0534(13) 0.0644(14) 0.0123(10) 0.0076(10) -0.0030(10)
C00D 0.0521(13) 0.0637(15) 0.0681(15) 0.0035(11) 0.0042(11) -0.0041(11)
C00E 0.0586(14) 0.0623(15) 0.0790(17) 0.0058(12) 0.0217(12) -0.0011(11)
C00F 0.0553(14) 0.0771(17) 0.0732(16) 0.0127(13) 0.0041(11) -0.0099(12)
C00G 0.0757(16) 0.0688(16) 0.0623(14) 0.0168(12) 0.0159(12) -0.0002(13)
C00H 0.0628(15) 0.0651(15) 0.0798(17) 0.0215(13) -0.0008(12) 0.0061(12)
C00I 0.0754(17) 0.0709(17) 0.0709(16) -0.0004(13) 0.0238(13) 0.0058(13)
C00J 0.0752(17) 0.0678(16) 0.0671(15) -0.0078(12) 0.0055(13) 0.0002(13)
C00K 0.0809(19) 0.102(2) 0.0701(17) 0.0301(16) 0.0025(14) -0.0131(17)
C00L 0.0832(19) 0.0614(16) 0.0907(19) 0.0196(14) 0.0129(15) -0.0135(14)
C00M 0.110(3) 0.088(2) 0.122(3) 0.026(2) -0.006(2) -0.037(2)
C00N 0.126(3) 0.129(3) 0.106(3) 0.056(2) 0.000(2) 0.015(3)

loop_
_atom_type_symbol
_atom_type_description
_atom_type_scat_dispersion_real
_atom_type_scat_dispersion_imag
_atom_type_scat_source
C C 0.0181 0.0091 'International Tables Vol C Tables 4.2.6.8 and 6.1.1.4'
H H 0.0000 0.0000 'International Tables Vol C Tables 4.2.6.8 and 6.1.1.4'
F F 0.0727 0.0534 'International Tables Vol C Tables 4.2.6.8 and 6.1.1.4'
N N 0.0311 0.0180 'International Tables Vol C Tables 4.2.6.8 and 6.1.1.4'
O O 0.0492 0.0322 'International Tables Vol C Tables 4.2.6.8 and 6.1.1.4'

loop_
_geom_angle_atom_site_label_1
_geom_angle_atom_site_label_2
_geom_angle_atom_site_label_3
_geom_angle
_geom_angle_site_symmetry_1
_geom_angle_site_symmetry_3
_geom_angle_publ_flag
C00A N004 C00F 124.3(2) . . ?
C00A N004 C00K 117.2(2) . . ?
C00F N004 C00K 117.6(2) . . ?
C006 C005 H005 107.3 . . ?
C006 C005 C00C 103.63(17) . . ?
C007 C005 H005 107.3 . . ?
C007 C005 C006 116.64(18) . . ?
C007 C005 C00C 114.29(18) . . ?
C00C C005 H005 107.3 . . ?
C008 C006 C005 125.6(2) . . ?
C008 C006 C009 125.8(2) . . ?
C009 C006 C005 108.37(19) . . ?
C00B C007 C005 122.25(19) . . ?
C00B C007 C00D 118.2(2) . . ?
C00D C007 C005 119.5(2) . . ?
F001 C008 C00A 112.04(19) . . ?
C006 C008 F001 121.2(2) . . ?
C006 C008 C00A 126.5(2) . . ?
O002 C009 C006 127.1(2) . . ?
O002 C009 C00G 126.3(2) . . ?
C006 C009 C00G 106.55(19) . . ?
O003 C00A N004 123.5(2) . . ?
O003 C00A C008 117.9(2) . . ?
N004 C00A C008 118.51(19) . . ?
C007 C00B H00B 119.5 . . ?
C00E C00B C007 121.0(2) . . ?
C00E C00B H00B 119.5 . . ?
C00G C00C C005 101.88(19) . . ?
C00H C00C C005 112.2(2) . . ?
C00H C00C C00G 109.1(2) . . ?
C00H C00C C00L 110.0(2) . . ?
C00L C00C C005 111.1(2) . . ?
C00L C00C C00G 112.3(2) . . ?
C007 C00D H00D 119.7 . . ?
C00J C00D C007 120.5(2) . . ?
C00J C00D H00D 119.7 . . ?
C00B C00E H00E 119.9 . . ?
C00I C00E C00B 120.1(2) . . ?
C00I C00E H00E 119.9 . . ?
N004 C00F H00A 108.9 . . ?
N004 C00F H00C 108.9 . . ?
N004 C00F C00M 113.3(3) . . ?
H00A C00F H00C 107.7 . . ?
C00M C00F H00A 108.9 . . ?
C00M C00F H00C 108.9 . . ?
C009 C00G C00C 105.3(2) . . ?
C009 C00G H00F 110.7 . . ?
C009 C00G H00G 110.7 . . ?
C00C C00G H00F 110.7 . . ?
C00C C00G H00G 110.7 . . ?
H00F C00G H00G 108.8 . . ?
C00C C00H H00H 109.5 . . ?
C00C C00H H00I 109.5 . . ?
C00C C00H H00J 109.5 . . ?
H00H C00H H00I 109.5 . . ?
H00H C00H H00J 109.5 . . ?
H00I C00H H00J 109.5 . . ?
C00E C00I H00K 120.2 . . ?
C00J C00I C00E 119.6(2) . . ?
C00J C00I H00K 120.2 . . ?
C00D C00J H00L 119.8 . . ?
C00I C00J C00D 120.5(2) . . ?
C00I C00J H00L 119.8 . . ?
N004 C00K H00M 108.7 . . ?
N004 C00K H00N 108.7 . . ?
H00M C00K H00N 107.6 . . ?
C00N C00K N004 114.1(3) . . ?
C00N C00K H00M 108.7 . . ?
C00N C00K H00N 108.7 . . ?
C00C C00L H00O 109.5 . . ?
C00C C00L H00P 109.5 . . ?
C00C C00L H00Q 109.5 . . ?
H00O C00L H00P 109.5 . . ?
H00O C00L H00Q 109.5 . . ?
H00P C00L H00Q 109.5 . . ?
C00F C00M H00R 109.5 . . ?
C00F C00M H00S 109.5 . . ?
C00F C00M H00T 109.5 . . ?
H00R C00M H00S 109.5 . . ?
H00R C00M H00T 109.5 . . ?
H00S C00M H00T 109.5 . . ?
C00K C00N H00U 109.5 . . ?
C00K C00N H00V 109.5 . . ?
C00K C00N H00W 109.5 . . ?
H00U C00N H00V 109.5 . . ?
H00U C00N H00W 109.5 . . ?
H00V C00N H00W 109.5 . . ?

loop_
_geom_bond_atom_site_label_1
_geom_bond_atom_site_label_2
_geom_bond_distance
_geom_bond_site_symmetry_2
_geom_bond_publ_flag
F001 C008 1.358(3) . ?
O002 C009 1.211(3) . ?
O003 C00A 1.225(3) . ?
N004 C00A 1.340(3) . ?
N004 C00F 1.460(3) . ?
N004 C00K 1.477(3) . ?
C005 H005 0.9800 . ?
C005 C006 1.524(3) . ?
C005 C007 1.513(3) . ?
C005 C00C 1.571(3) . ?
C006 C008 1.313(3) . ?
C006 C009 1.495(3) . ?
C007 C00B 1.389(3) . ?
C007 C00D 1.390(3) . ?
C008 C00A 1.505(3) . ?
C009 C00G 1.503(4) . ?
C00B H00B 0.9300 . ?
C00B C00E 1.382(3) . ?
C00C C00G 1.530(4) . ?
C00C C00H 1.520(4) . ?
C00C C00L 1.529(3) . ?
C00D H00D 0.9300 . ?
C00D C00J 1.388(4) . ?
C00E H00E 0.9300 . ?
C00E C00I 1.380(4) . ?
C00F H00A 0.9700 . ?
C00F H00C 0.9700 . ?
C00F C00M 1.508(4) . ?
C00G H00F 0.9700 . ?
C00G H00G 0.9700 . ?
C00H H00H 0.9600 . ?
C00H H00I 0.9600 . ?
C00H H00J 0.9600 . ?
C00I H00K 0.9300 . ?
C00I C00J 1.374(4) . ?
C00J H00L 0.9300 . ?
C00K H00M 0.9700 . ?
C00K H00N 0.9700 . ?
C00K C00N 1.464(5) . ?
C00L H00O 0.9600 . ?
C00L H00P 0.9600 . ?
C00L H00Q 0.9600 . ?
C00M H00R 0.9600 . ?
C00M H00S 0.9600 . ?
C00M H00T 0.9600 . ?
C00N H00U 0.9600 . ?
C00N H00V 0.9600 . ?
C00N H00W 0.9600 . ?

loop_
_geom_torsion_atom_site_label_1
_geom_torsion_atom_site_label_2
_geom_torsion_atom_site_label_3
_geom_torsion_atom_site_label_4
_geom_torsion
_geom_torsion_site_symmetry_1
_geom_torsion_site_symmetry_2
_geom_torsion_site_symmetry_3
_geom_torsion_site_symmetry_4
_geom_torsion_publ_flag
F001 C008 C00A O003 -121.6(2) . . . . ?
F001 C008 C00A N004 57.5(3) . . . . ?
O002 C009 C00G C00C -154.5(2) . . . . ?
C005 C006 C008 F001 178.60(19) . . . . ?
C005 C006 C008 C00A 4.7(4) . . . . ?
C005 C006 C009 O002 176.3(2) . . . . ?
C005 C006 C009 C00G -5.6(2) . . . . ?
C005 C007 C00B C00E -179.9(2) . . . . ?
C005 C007 C00D C00J -179.3(2) . . . . ?
C005 C00C C00G C009 -37.6(2) . . . . ?
C006 C005 C007 C00B 34.9(3) . . . . ?
C006 C005 C007 C00D -146.0(2) . . . . ?
C006 C005 C00C C00G 33.4(2) . . . . ?
C006 C005 C00C C00H -83.2(2) . . . . ?
C006 C005 C00C C00L 153.2(2) . . . . ?
C006 C008 C00A O003 52.7(3) . . . . ?
C006 C008 C00A N004 -128.2(3) . . . . ?
C006 C009 C00G C00C 27.5(3) . . . . ?
C007 C005 C006 C008 41.5(3) . . . . ?
C007 C005 C006 C009 -144.14(19) . . . . ?
C007 C005 C00C C00G 161.39(19) . . . . ?
C007 C005 C00C C00H 44.8(3) . . . . ?
C007 C005 C00C C00L -78.8(3) . . . . ?
C007 C00B C00E C00I -1.0(4) . . . . ?
C007 C00D C00J C00I -0.7(4) . . . . ?
C008 C006 C009 O002 -9.3(4) . . . . ?
C008 C006 C009 C00G 168.7(2) . . . . ?
C009 C006 C008 F001 5.2(4) . . . . ?
C009 C006 C008 C00A -168.7(2) . . . . ?
C00A N004 C00F C00M -120.1(3) . . . . ?
C00A N004 C00K C00N 76.7(4) . . . . ?
C00B C007 C00D C00J -0.2(4) . . . . ?
C00B C00E C00I C00J 0.1(4) . . . . ?
C00C C005 C006 C008 168.0(2) . . . . ?
C00C C005 C006 C009 -17.6(2) . . . . ?
C00C C005 C007 C00B -86.1(3) . . . . ?
C00C C005 C007 C00D 92.9(3) . . . . ?
C00D C007 C00B C00E 1.0(4) . . . . ?
C00E C00I C00J C00D 0.7(5) . . . . ?
C00F N004 C00A O003 -169.1(2) . . . . ?
C00F N004 C00A C008 11.9(4) . . . . ?
C00F N004 C00K C00N -113.9(3) . . . . ?
C00H C00C C00G C009 81.2(2) . . . . ?
C00K N004 C00A O003 -0.4(4) . . . . ?
C00K N004 C00A C008 -179.4(2) . . . . ?
C00K N004 C00F C00M 71.3(3) . . . . ?
C00L C00C C00G C009 -156.5(2) . . . . ?
